data_1535259
loop_
_publ_author_name
'Stroebele, M.'
'Meyer, H.J.'

_publ_section_title
;
 Die Netzstruktur von Rb Nb4 Cl11
;
_journal_name_full 'Zeitschrift fuer Anorganische und Allgemeine Chemie'
_journal_page_first 1022
_journal_page_last 1026
_journal_volume 628
_journal_year 2002
_chemical_formula_sum 'Cl11 Nb4 Rb'
_chemical_name_systematic 'Rb (Nb4 Cl11)'
_space_group_IT_number 51
_symmetry_space_group_name_Hall '-P 2a 2a'
_symmetry_space_group_name_H-M 'P m m a'
_cell_angle_alpha 90
_cell_angle_beta 90
_cell_angle_gamma 90
_cell_formula_units_Z 2
_cell_length_a 16.2109
_cell_length_b 6.9022
_cell_length_c 6.5793
_cell_volume 736.164
_citation_journal_id_ASTM ZAACAB
_cod_data_source_file Stroebele_ZAACAB_2002_393.cif
_cod_data_source_block Cl11Nb4Rb1
_cod_original_cell_volume 736.1636
_cod_original_formula_sum 'Cl11 Nb4 Rb1'
_cod_database_code 1535259

loop_
_symmetry_equiv_pos_as_xyz
x,y,z
-x+1/2,-y,z
x+1/2,-y,-z
-x,y,-z
-x,-y,-z
x-1/2,y,-z
-x-1/2,y,z
x,-y,z

loop_
_atom_site_label
_atom_site_type_symbol
_atom_site_fract_x
_atom_site_fract_y
_atom_site_fract_z
_atom_site_occupancy
_atom_site_U_iso_or_equiv
Cl3 Cl-1 0.58342 0.5 0.355 1 0.0
Rb1 Rb+1 0.25 0.5 0.98868 1 0.0
Nb1 Nb+2 0.35766 0 0.377 1 0.0
Cl4 Cl-1 0.25 0 0.0835 1 0.0
Nb2 Nb+2 0.5 0.21517 0.5 1 0.0
Cl2 Cl-1 0.42051 0.25442 0.1784 1 0.0
Cl1 Cl-1 0.41506 0 0.71948 1 0.0
Cl5 Cl-1 0.25 -0.23539 0.51912 1 0.0
